data_4511605
loop_
_publ_author_name
'Halevas, E.'
'Hatzidimitriou, A.'
'Bertmer, M.'
'Vangelis, A. A.'
'Antzara, A.'
'Mateescu, C.'
'Salifoglou, A.'

_publ_section_title
;
 Structure Lattice-Dimensionality and Spectroscopic Property Correlations
 in Novel Binary and Ternary Materials of Group 13 Elements with
 \a-Hydroxycarboxylic Benzilic Acid and Phenanthroline
;
_journal_issue 8
_journal_name_full 'Crystal Growth &amp; Design'
_journal_page_first 4041
_journal_paper_doi 10.1021/cg500638z
_journal_volume 14
_journal_year 2014
_chemical_absolute_configuration ad
_chemical_formula_moiety 'C26 H19 N2 O3 Tl, C14 H12 O3, C12 H8 N2, H2 O'
_chemical_formula_sum 'C52 H41 N4 O7 Tl'
_chemical_formula_weight 1038.29
_space_group_IT_number 19
_symmetry_cell_setting orthorhombic
_symmetry_space_group_name_Hall 'P 2ac 2ab'
_symmetry_space_group_name_H-M 'P 21 21 21'
_atom_sites_solution_hydrogens difmap
_atom_sites_solution_primary other
_cell_angle_alpha 90
_cell_angle_beta 90
_cell_angle_gamma 90
_cell_formula_units_Z 4
_cell_length_a 6.9037(2)
_cell_length_b 19.0744(5)
_cell_length_c 31.8889(9)
_cell_measurement_reflns_used 0
_cell_measurement_temperature 295
_cell_measurement_theta_max 0
_cell_measurement_theta_min 0
_cell_volume 4199.3(2)
_computing_cell_refinement 'Apex2 (Bruker AXS, 2006)'
_computing_data_collection 'Apex2 (Bruker AXS, 2006)'
_computing_data_reduction 'Apex2 (Bruker AXS, 2006)'
_computing_molecular_graphics 'CAMERON (Watkin et al., 1996)'
_computing_publication_material 'CRYSTALS (Betteridge et al., 2003)'
_computing_structure_refinement 'CRYSTALS (Betteridge et al., 2003)'
_computing_structure_solution 'Superflip (Palatinus & Chapuis, 2007)'
_diffrn_ambient_temperature 295
_diffrn_measured_fraction_theta_full 0.988
_diffrn_measured_fraction_theta_max 0.952
_diffrn_measurement_device Area
_diffrn_measurement_device_type 'Bruker Kappa Apex2'
_diffrn_measurement_method '\f & \w scans'
_diffrn_radiation_monochromator graphite
_diffrn_radiation_type 'Mo K\a'
_diffrn_radiation_wavelength 0.71073
_diffrn_reflns_av_R_equivalents 0.045
_diffrn_reflns_limit_h_max 10
_diffrn_reflns_limit_h_min -9
_diffrn_reflns_limit_k_max 27
_diffrn_reflns_limit_k_min -27
_diffrn_reflns_limit_l_max 47
_diffrn_reflns_limit_l_min -46
_diffrn_reflns_number 38915
_diffrn_reflns_theta_full 25.307
_diffrn_reflns_theta_max 32.034
_diffrn_reflns_theta_min 1.244
_diffrn_standards_number 0
_exptl_absorpt_coefficient_mu 3.908
_exptl_absorpt_correction_T_max 0.38
_exptl_absorpt_correction_T_min 0.36
_exptl_absorpt_correction_type numerical
_exptl_absorpt_process_details
; 
 Analytical Absorption (De Meulenaer & Tompa, 1965) 
;
_exptl_crystal_colour yellow
_exptl_crystal_density_diffrn 1.642
_exptl_crystal_density_method 'not measured'
_exptl_crystal_description bar
_exptl_crystal_F_000 2072
_exptl_crystal_size_max 0.502
_exptl_crystal_size_mid 0.262
_exptl_crystal_size_min 0.245
_refine_diff_density_max 1.18
_refine_diff_density_min -2.43
_refine_ls_abs_structure_details 'Flack (1983), 7083 Friedel-pairs'
_refine_ls_abs_structure_Flack 0.028(8)
_refine_ls_extinction_method None
_refine_ls_goodness_of_fit_ref 0.9948
_refine_ls_hydrogen_treatment constr
_refine_ls_matrix_type full
_refine_ls_number_parameters 578
_refine_ls_number_reflns 5943
_refine_ls_number_restraints 0
_refine_ls_R_factor_all 0.0470
_refine_ls_R_factor_gt 0.0425
_refine_ls_shift/su_max 0.0008734
_refine_ls_shift/su_mean 0.0000143
_refine_ls_structure_factor_coef Fsqd
_refine_ls_weighting_details
;
 Method, part 1, Chebychev polynomial, (Watkin, 1994, Prince, 1982) 
 [weight] = 1.0/[A~0~*T~0~(x)+A~1~*T~1~(x) ... +A~n-1~]*T~n-1~(x)] 
 where A~i~ are the Chebychev coefficients listed below and x= Fcalc/Fmax 
 Method = Robust Weighting (Prince, 1982) 
 W = [weight] * [1-(deltaF/6*sigmaF)^2^]^2^ 
 A~i~ are: 
 2.89 3.13 1.47 
;
_refine_ls_weighting_scheme calc
_refine_ls_wR_factor_all 0.0682
_refine_ls_wR_factor_gt 0.0677
_refine_ls_wR_factor_ref 0.0677
_reflns_limit_h_max 10
_reflns_limit_h_min -10
_reflns_limit_k_max 27
_reflns_limit_k_min 0
_reflns_limit_l_max 47
_reflns_limit_l_min 0
_reflns_number_gt 5943
_reflns_number_total 13214
_reflns_threshold_expression I>2.0\s(I)
_oxford_diffrn_Wilson_B_factor 2.80
_oxford_diffrn_Wilson_scale 288.63
_oxford_refine_ls_r_factor_ref 0.0425
_oxford_refine_ls_scale 0.069405(8)
_oxford_reflns_number_all 6390
_oxford_reflns_threshold_expression_ref I>2.0\s(I)
_cod_data_source_file cg500638z_si_013.cif
_cod_data_source_block 1
_cod_depositor_comments
;
The following automatic conversions were performed:

'_atom_sites_solution_primary' value 'Other' changed to 'other'
according to
/usr/data/users/saulius/crontab/automatic-downloads/rss-feeds/ACS/lib/dictionaries/cif_core.dic
dictionary named 'cif_core.dic' version 2.4.2 from 2011-04-26.

Automatic conversion script
Id: cif_fix_values 2281 2013-09-26 08:29:07Z andrius 

 Adding full bibliography for 4511601--4511607.cif.
;
_cod_original_sg_symbol_H-M 'P 21 21 21 '
_cod_original_formula_sum 'C52 H41 N4 O7 Tl1'
_cod_database_code 4511605

loop_
_symmetry_equiv_pos_as_xyz
x,y,z
x+1/2,-y+1/2,-z
-x,y+1/2,-z+1/2
-x+1/2,-y,z+1/2

loop_
_atom_site_label
_atom_site_type_symbol
_atom_site_fract_x
_atom_site_fract_y
_atom_site_fract_z
_atom_site_U_iso_or_equiv
_atom_site_occupancy
_atom_site_adp_type
_atom_site_refinement_flags_posn
Tl1 Tl 0.13379(4) 0.378235(13) 0.270628(9) 0.0456 1.0000 Uani .
O1 O 0.3903(8) 0.3835(3) 0.34269(14) 0.0571 1.0000 Uani .
O2 O 0.6586(11) 0.4128(3) 0.31073(15) 0.0609 1.0000 Uani .
O3 O 0.8515(9) 0.4427(3) 0.37471(18) 0.0695 1.0000 Uani .
O4 O 0.4768(7) 0.4260(2) 0.23348(16) 0.0460 1.0000 Uani .
O5 O -0.0673(10) 0.4128(3) 0.18460(18) 0.0807 1.0000 Uani .
O6 O -0.3550(12) 0.3974(3) 0.15671(17) 0.0693 1.0000 Uani .
O7 O 0.1064(9) 0.4474(3) 0.1194(2) 0.0724 1.0000 Uani .
N1 N 0.1562(9) 0.2459(3) 0.30182(15) 0.0360 1.0000 Uani .
N2 N 0.2335(8) 0.2670(3) 0.21891(16) 0.0375 1.0000 Uani .
N3 N 0.3769(10) 0.5574(3) 0.20738(17) 0.0370 1.0000 Uani .
N4 N 0.2845(9) 0.5541(3) 0.29017(19) 0.0390 1.0000 Uani .
C1 C 0.6626(12) 0.4159(4) 0.3851(2) 0.0389 1.0000 Uani .
C2 C 0.5571(11) 0.4028(3) 0.3420(2) 0.0374 1.0000 Uani .
C3 C 0.5609(11) 0.4709(3) 0.4124(2) 0.0379 1.0000 Uani .
C4 C 0.3694(15) 0.4664(4) 0.4227(2) 0.0566 1.0000 Uani .
C5 C 0.2851(18) 0.5132(6) 0.4501(3) 0.0880 1.0000 Uani .
C6 C 0.390(3) 0.5641(6) 0.4679(3) 0.0997 1.0000 Uani .
C7 C 0.577(2) 0.5715(5) 0.4580(4) 0.0907 1.0000 Uani .
C8 C 0.6672(16) 0.5248(4) 0.4301(3) 0.0644 1.0000 Uani .
C9 C 0.6831(10) 0.3476(3) 0.41054(19) 0.0372 1.0000 Uani .
C10 C 0.5262(13) 0.3056(4) 0.4197(2) 0.0500 1.0000 Uani .
C11 C 0.5497(18) 0.2458(5) 0.4432(3) 0.0696 1.0000 Uani .
C12 C 0.728(2) 0.2269(5) 0.4576(3) 0.0810 1.0000 Uani .
C13 C 0.884(2) 0.2681(5) 0.4483(3) 0.0766 1.0000 Uani .
C14 C 0.8638(16) 0.3290(4) 0.4246(2) 0.0570 1.0000 Uani .
C15 C 0.1181(12) 0.2350(4) 0.3420(2) 0.0472 1.0000 Uani .
C16 C 0.0864(11) 0.1699(4) 0.3589(2) 0.0518 1.0000 Uani .
C17 C 0.1000(10) 0.1115(4) 0.3341(2) 0.0439 1.0000 Uani .
C18 C 0.1447(9) 0.1212(4) 0.29141(19) 0.0379 1.0000 Uani .
C19 C 0.1663(10) 0.0631(3) 0.2633(3) 0.0460 1.0000 Uani .
C20 C 0.2162(11) 0.0738(3) 0.2231(3) 0.0461 1.0000 Uani .
C21 C 0.2398(9) 0.1420(3) 0.2068(2) 0.0358 1.0000 Uani .
C22 C 0.2911(11) 0.1559(5) 0.1647(2) 0.0509 1.0000 Uani .
C23 C 0.3082(11) 0.2219(5) 0.1515(2) 0.0539 1.0000 Uani .
C24 C 0.2776(11) 0.2764(4) 0.1787(2) 0.0495 1.0000 Uani .
C25 C 0.2156(8) 0.2007(3) 0.2334(2) 0.0290 1.0000 Uani .
C26 C 0.1711(8) 0.1895(3) 0.2769(2) 0.0283 1.0000 Uani .
C27 C -0.0827(11) 0.4206(4) 0.1108(2) 0.0425 1.0000 Uani .
C28 C -0.1774(15) 0.4101(4) 0.1547(2) 0.0512 1.0000 Uani .
C29 C -0.1923(11) 0.4731(3) 0.0828(2) 0.0388 1.0000 Uani .
C30 C -0.3865(14) 0.4690(4) 0.0745(2) 0.0547 1.0000 Uani .
C31 C -0.4735(18) 0.5134(6) 0.0465(3) 0.0857 1.0000 Uani .
C32 C -0.369(3) 0.5629(5) 0.0265(3) 0.0865 1.0000 Uani .
C33 C -0.180(2) 0.5700(4) 0.0345(3) 0.0772 1.0000 Uani .
C34 C -0.0855(14) 0.5251(4) 0.0626(2) 0.0574 1.0000 Uani .
C35 C -0.0685(11) 0.3509(3) 0.0872(2) 0.0388 1.0000 Uani .
C36 C 0.1079(15) 0.3324(4) 0.0707(2) 0.0607 1.0000 Uani .
C37 C 0.1219(19) 0.2686(6) 0.0485(3) 0.0791 1.0000 Uani .
C38 C -0.036(2) 0.2273(5) 0.0437(3) 0.0824 1.0000 Uani .
C39 C -0.2066(19) 0.2459(5) 0.0605(3) 0.0785 1.0000 Uani .
C40 C -0.2231(14) 0.3074(4) 0.0822(3) 0.0575 1.0000 Uani .
C41 C 0.4207(10) 0.5556(4) 0.1670(2) 0.0377 1.0000 Uani .
C42 C 0.4223(9) 0.6156(5) 0.1433(2) 0.0488 1.0000 Uani .
C43 C 0.3896(12) 0.6777(4) 0.1623(2) 0.0479 1.0000 Uani .
C44 C 0.3469(12) 0.6824(3) 0.2054(2) 0.0396 1.0000 Uani .
C45 C 0.3131(8) 0.7462(3) 0.2275(3) 0.0440 1.0000 Uani .
C46 C 0.2712(9) 0.7452(3) 0.2687(3) 0.0467 1.0000 Uani .
C47 C 0.2571(10) 0.6811(4) 0.2915(2) 0.0378 1.0000 Uani .
C48 C 0.2072(11) 0.6771(5) 0.3343(3) 0.0515 1.0000 Uani .
C49 C 0.1984(10) 0.6145(5) 0.3535(2) 0.0520 1.0000 Uani .
C50 C 0.2367(11) 0.5543(4) 0.3304(2) 0.0438 1.0000 Uani .
C51 C 0.2920(7) 0.6168(3) 0.2712(2) 0.0337 1.0000 Uani .
C52 C 0.3388(7) 0.6186(3) 0.2275(2) 0.0343 1.0000 Uani .
H31 H 0.8266 0.4251 0.3516 0.1038 1.0000 Uiso R
H41 H 0.2957 0.4308 0.4111 0.0681 1.0000 Uiso R
H42 H 0.5450 0.4207 0.2537 0.0683 1.0000 Uiso R
H51 H 0.1543 0.5094 0.4564 0.1050 1.0000 Uiso R
H61 H 0.3334 0.5940 0.4872 0.1200 1.0000 Uiso R
H71 H 0.6487 0.6077 0.4698 0.1089 1.0000 Uiso R
H81 H 0.7972 0.5300 0.4235 0.0769 1.0000 Uiso R
H101 H 0.4047 0.3182 0.4097 0.0599 1.0000 Uiso R
H111 H 0.4426 0.2183 0.4492 0.0840 1.0000 Uiso R
H121 H 0.7436 0.1864 0.4733 0.0969 1.0000 Uiso R
H131 H 1.0065 0.2553 0.4577 0.0919 1.0000 Uiso R
H141 H 0.9709 0.3561 0.4182 0.0689 1.0000 Uiso R
H151 H 0.1123 0.2736 0.3595 0.0570 1.0000 Uiso R
H161 H 0.0572 0.1652 0.3872 0.0617 1.0000 Uiso R
H171 H 0.0793 0.0665 0.3448 0.0530 1.0000 Uiso R
H191 H 0.1475 0.0181 0.2733 0.0546 1.0000 Uiso R
H201 H 0.2360 0.0358 0.2058 0.0547 1.0000 Uiso R
H221 H 0.3108 0.1192 0.1464 0.0607 1.0000 Uiso R
H231 H 0.3400 0.2311 0.1239 0.0647 1.0000 Uiso R
H241 H 0.2871 0.3217 0.1684 0.0590 1.0000 Uiso R
H301 H -0.4596 0.4351 0.0883 0.0661 1.0000 Uiso R
H311 H -0.6056 0.5092 0.0413 0.1021 1.0000 Uiso R
H321 H -0.4294 0.5922 0.0073 0.1040 1.0000 Uiso R
H331 H -0.1111 0.6044 0.0211 0.0930 1.0000 Uiso R
H341 H 0.0459 0.5297 0.0674 0.0690 1.0000 Uiso R
H361 H 0.2150 0.3607 0.0740 0.0731 1.0000 Uiso R
H371 H 0.2388 0.2551 0.0373 0.0948 1.0000 Uiso R
H381 H -0.0266 0.1858 0.0289 0.0989 1.0000 Uiso R
H391 H -0.3137 0.2168 0.0576 0.0940 1.0000 Uiso R
H401 H -0.3414 0.3204 0.0936 0.0690 1.0000 Uiso R
H411 H 0.4512 0.5124 0.1550 0.0448 1.0000 Uiso R
H421 H 0.4476 0.6136 0.1147 0.0590 1.0000 Uiso R
H431 H 0.3931 0.7187 0.1469 0.0567 1.0000 Uiso R
H451 H 0.3219 0.7887 0.2139 0.0528 1.0000 Uiso R
H461 H 0.2505 0.7864 0.2830 0.0560 1.0000 Uiso R
H481 H 0.1812 0.7179 0.3491 0.0617 1.0000 Uiso R
H491 H 0.1662 0.6113 0.3817 0.0616 1.0000 Uiso R
H501 H 0.2286 0.5114 0.3438 0.0528 1.0000 Uiso R
H502 H 0.0811 0.4373 0.1443 0.1088 1.0000 Uiso R
H503 H -0.3388 0.3923 0.1820 0.1051 1.0000 Uiso R
H504 H 0.4392 0.4610 0.2225 0.0692 1.0000 Uiso R

loop_
_atom_site_aniso_label
_atom_site_aniso_U_11
_atom_site_aniso_U_22
_atom_site_aniso_U_33
_atom_site_aniso_U_23
_atom_site_aniso_U_13
_atom_site_aniso_U_12
Tl1 0.04791(13) 0.03355(11) 0.05533(14) -0.00178(14) 0.00779(16) 0.00168(14)
O1 0.064(3) 0.063(3) 0.044(3) 0.007(3) -0.020(3) -0.028(4)
O2 0.094(5) 0.058(3) 0.031(3) 0.009(2) 0.013(3) 0.001(3)
O3 0.044(3) 0.100(4) 0.064(4) 0.007(3) 0.009(3) -0.023(4)
O4 0.066(3) 0.039(2) 0.033(3) 0.005(2) -0.001(3) 0.006(2)
O5 0.116(6) 0.085(4) 0.041(3) -0.008(3) -0.028(4) 0.025(4)
O6 0.084(4) 0.074(4) 0.050(3) 0.006(3) 0.028(4) 0.000(4)
O7 0.050(4) 0.073(4) 0.095(4) -0.011(3) -0.018(4) -0.007(3)
N1 0.039(3) 0.039(3) 0.030(3) -0.005(2) -0.001(3) 0.001(3)
N2 0.038(3) 0.040(3) 0.034(4) 0.005(2) -0.003(2) 0.001(2)
N3 0.030(3) 0.042(3) 0.038(3) -0.001(2) -0.005(3) -0.002(3)
N4 0.040(4) 0.040(3) 0.037(3) 0.004(3) -0.002(3) 0.004(3)
C1 0.043(5) 0.043(4) 0.031(4) 0.007(3) 0.004(4) -0.010(3)
C2 0.056(5) 0.029(3) 0.027(4) 0.003(3) -0.004(3) -0.006(3)
C3 0.061(5) 0.032(4) 0.021(3) 0.008(3) -0.008(3) -0.008(3)
C4 0.069(5) 0.063(5) 0.037(4) 0.000(3) 0.011(5) 0.007(5)
C5 0.110(9) 0.107(9) 0.047(6) 0.014(6) 0.023(6) 0.043(7)
C6 0.196(15) 0.062(6) 0.041(5) -0.008(5) -0.026(10) 0.036(10)
C7 0.159(13) 0.040(5) 0.073(7) -0.012(5) -0.045(8) -0.002(7)
C8 0.095(8) 0.044(4) 0.054(5) 0.005(4) -0.024(5) -0.013(5)
C9 0.053(5) 0.042(4) 0.017(3) -0.009(3) 0.002(3) 0.006(3)
C10 0.068(6) 0.044(4) 0.038(5) 0.009(4) 0.003(4) 0.003(4)
C11 0.114(9) 0.044(5) 0.051(6) 0.002(4) 0.014(6) 0.005(5)
C12 0.145(11) 0.058(6) 0.040(5) 0.011(5) 0.010(6) 0.039(7)
C13 0.096(8) 0.089(7) 0.044(5) -0.010(5) -0.016(6) 0.041(7)
C14 0.061(5) 0.062(5) 0.048(4) -0.014(4) 0.001(5) 0.011(5)
C15 0.049(4) 0.054(4) 0.039(4) -0.008(3) 0.002(4) 0.001(4)
C16 0.044(5) 0.072(5) 0.039(4) 0.021(4) 0.008(4) 0.000(4)
C17 0.035(4) 0.036(4) 0.061(4) 0.016(3) 0.000(3) -0.009(3)
C18 0.022(3) 0.042(3) 0.050(3) 0.009(3) -0.009(3) 0.003(4)
C19 0.030(5) 0.035(3) 0.073(6) 0.000(4) -0.014(4) 0.002(3)
C20 0.047(4) 0.032(4) 0.060(6) -0.015(4) -0.023(4) 0.015(3)
C21 0.021(3) 0.042(4) 0.045(4) -0.016(3) -0.011(3) 0.013(3)
C22 0.041(4) 0.075(6) 0.036(4) -0.025(4) -0.014(3) 0.023(4)
C23 0.051(5) 0.081(6) 0.030(4) 0.007(4) -0.001(3) 0.019(4)
C24 0.048(4) 0.063(5) 0.037(4) 0.018(4) -0.003(4) 0.001(4)
C25 0.019(3) 0.035(3) 0.033(4) -0.008(3) -0.009(3) 0.005(2)
C26 0.020(4) 0.034(3) 0.032(4) -0.004(3) -0.003(3) -0.002(2)
C27 0.047(5) 0.038(4) 0.042(4) -0.004(3) 0.000(3) -0.009(3)
C28 0.094(8) 0.031(3) 0.028(4) -0.009(3) 0.007(4) 0.008(4)
C29 0.054(6) 0.033(4) 0.029(4) -0.003(3) -0.001(3) 0.002(3)
C30 0.056(6) 0.068(5) 0.040(4) 0.000(4) 0.004(5) 0.004(5)
C31 0.094(8) 0.106(9) 0.057(7) -0.008(6) -0.026(6) 0.036(7)
C32 0.165(12) 0.064(6) 0.031(5) -0.005(4) -0.002(8) 0.042(9)
C33 0.139(11) 0.042(5) 0.051(5) 0.008(4) 0.022(7) -0.003(6)
C34 0.076(7) 0.052(5) 0.044(4) -0.004(4) 0.016(4) -0.010(4)
C35 0.059(5) 0.031(3) 0.027(4) 0.008(3) 0.003(3) 0.005(3)
C36 0.061(6) 0.064(5) 0.056(5) 0.006(4) 0.007(5) 0.021(5)
C37 0.093(8) 0.105(8) 0.039(5) 0.008(5) 0.007(6) 0.053(8)
C38 0.154(12) 0.057(6) 0.036(5) -0.016(4) -0.012(6) 0.033(7)
C39 0.119(10) 0.055(6) 0.061(6) -0.012(5) -0.008(6) -0.009(6)
C40 0.070(6) 0.052(5) 0.051(5) -0.003(4) 0.013(4) 0.000(5)
C41 0.032(4) 0.038(4) 0.043(4) -0.002(3) -0.003(3) 0.005(3)
C42 0.043(4) 0.063(5) 0.040(4) 0.011(4) 0.007(3) 0.000(4)
C43 0.032(4) 0.059(5) 0.053(5) 0.020(4) 0.002(4) 0.001(4)
C44 0.024(4) 0.044(4) 0.051(4) 0.009(3) 0.000(4) -0.004(3)
C45 0.038(4) 0.025(3) 0.069(5) 0.010(4) -0.009(4) -0.007(2)
C46 0.033(3) 0.038(4) 0.069(5) -0.010(4) -0.010(4) 0.001(3)
C47 0.023(4) 0.042(4) 0.049(4) -0.006(3) -0.011(3) -0.001(3)
C48 0.045(5) 0.063(5) 0.047(5) -0.020(4) -0.008(4) 0.006(4)
C49 0.051(4) 0.067(5) 0.037(4) -0.007(4) 0.000(3) 0.016(4)
C50 0.041(4) 0.056(5) 0.035(4) 0.011(4) -0.007(3) 0.006(4)
C51 0.021(2) 0.040(3) 0.041(3) -0.002(4) -0.010(3) 0.000(3)
C52 0.016(3) 0.041(3) 0.046(3) -0.005(5) -0.002(3) -0.001(3)

loop_
_atom_type_symbol
_atom_type_scat_dispersion_real
_atom_type_scat_dispersion_imag
_atom_type_scat_Cromer_Mann_a1
_atom_type_scat_Cromer_Mann_b1
_atom_type_scat_Cromer_Mann_a2
_atom_type_scat_Cromer_Mann_b2
_atom_type_scat_Cromer_Mann_a3
_atom_type_scat_Cromer_Mann_b3
_atom_type_scat_Cromer_Mann_a4
_atom_type_scat_Cromer_Mann_b4
_atom_type_scat_Cromer_Mann_c
_atom_type_scat_source
C 0.0033 0.0016 2.3100 20.8439 1.0200 10.2075 1.5886 0.5687 0.8650 51.6512 0.2156 'International Tables Vol C 4.2.6.8 and 6.1.1.4'
H 0.0000 0.0000 0.4930 10.5109 0.3229 26.1257 0.1402 3.1424 0.0408 57.7998 0.0030 'International Tables Vol C 4.2.6.8 and 6.1.1.4'
N 0.0061 0.0033 12.2126 0.0057 3.1322 9.8933 2.0125 28.9975 1.1663 0.5826 -11.5290 'International Tables Vol C 4.2.6.8 and 6.1.1.4'
O 0.0106 0.0060 3.0485 13.2771 2.2868 5.7011 1.5463 0.3239 0.8670 32.9089 0.2508 'International Tables Vol C 4.2.6.8 and 6.1.1.4'
Tl -2.8358 9.6688 27.5446 0.6551 19.1584 8.7075 15.5380 1.9635 5.5259 45.8149 13.1746 'International Tables Vol C 4.2.6.8 and 6.1.1.4'

loop_
_geom_angle_atom_site_label_1
_geom_angle_atom_site_label_2
_geom_angle_atom_site_label_3
_geom_angle
_geom_angle_publ_flag
O1 Tl1 O4 78.91(15) yes
O1 Tl1 N1 73.00(16) yes
O4 Tl1 N1 114.13(15) yes
O1 Tl1 N2 110.22(16) yes
O4 Tl1 N2 77.71(15) yes
N1 Tl1 N2 59.55(15) yes
Tl1 O1 C2 125.2(4) yes
C1 O3 H31 82.7 no
Tl1 O4 H42 96.7 no
Tl1 O4 H504 100.6 no
H42 O4 H504 130.2 no
C28 O6 H503 86.6 no
C27 O7 H502 84.8 no
Tl1 N1 C15 119.3(4) yes
Tl1 N1 C26 122.1(4) yes
C15 N1 C26 117.6(6) yes
Tl1 N2 C24 121.8(5) yes
Tl1 N2 C25 119.3(4) yes
C24 N2 C25 118.5(6) yes
C41 N3 C52 121.8(6) yes
C50 N4 C51 116.4(7) yes
O3 C1 C2 105.9(5) yes
O3 C1 C3 107.6(6) yes
C2 C1 C3 113.1(6) yes
O3 C1 C9 109.8(6) yes
C2 C1 C9 111.5(5) yes
C3 C1 C9 108.7(5) yes
C1 C2 O2 114.7(7) yes
C1 C2 O1 118.1(6) yes
O2 C2 O1 127.2(7) yes
C1 C3 C4 122.6(6) yes
C1 C3 C8 119.8(8) yes
C4 C3 C8 117.5(8) yes
C3 C4 C5 121.4(10) yes
C3 C4 H41 118.8 no
C5 C4 H41 119.8 no
C4 C5 C6 120.7(12) yes
C4 C5 H51 119.7 no
C6 C5 H51 119.6 no
C5 C6 C7 120.0(12) yes
C5 C6 H61 120.0 no
C7 C6 H61 120.0 no
C6 C7 C8 120.6(11) yes
C6 C7 H71 119.7 no
C8 C7 H71 119.7 no
C7 C8 C3 119.8(11) yes
C7 C8 H81 120.2 no
C3 C8 H81 120.1 no
C1 C9 C10 122.1(7) yes
C1 C9 C14 118.3(7) yes
C10 C9 C14 119.7(7) yes
C9 C10 C11 120.3(9) yes
C9 C10 H101 119.2 no
C11 C10 H101 120.6 no
C10 C11 C12 120.7(10) yes
C10 C11 H111 119.2 no
C12 C11 H111 120.1 no
C11 C12 C13 119.1(9) yes
C11 C12 H121 120.3 no
C13 C12 H121 120.5 no
C12 C13 C14 121.2(11) yes
C12 C13 H131 119.7 no
C14 C13 H131 119.1 no
C13 C14 C9 119.0(10) yes
C13 C14 H141 120.3 no
C9 C14 H141 120.6 no
N1 C15 C16 123.7(7) yes
N1 C15 H151 117.9 no
C16 C15 H151 118.4 no
C15 C16 C17 119.8(7) yes
C15 C16 H161 120.3 no
C17 C16 H161 119.9 no
C16 C17 C18 117.9(6) yes
C16 C17 H171 121.5 no
C18 C17 H171 120.6 no
C17 C18 C19 121.8(7) yes
C17 C18 C26 118.2(6) yes
C19 C18 C26 120.0(6) yes
C18 C19 C20 120.4(6) yes
C18 C19 H191 119.1 no
C20 C19 H191 120.5 no
C19 C20 C21 121.5(7) yes
C19 C20 H201 119.3 no
C21 C20 H201 119.2 no
C20 C21 C22 123.5(6) yes
C20 C21 C25 119.7(7) yes
C22 C21 C25 116.8(7) yes
C21 C22 C23 119.9(7) yes
C21 C22 H221 119.7 no
C23 C22 H221 120.4 no
C22 C23 C24 120.3(7) yes
C22 C23 H231 120.1 no
C24 C23 H231 119.7 no
C23 C24 N2 122.9(7) yes
C23 C24 H241 118.2 no
N2 C24 H241 118.9 no
C21 C25 N2 121.6(7) yes
C21 C25 C26 119.1(6) yes
N2 C25 C26 119.3(6) yes
C25 C26 C18 119.2(6) yes
C25 C26 N1 118.0(5) yes
C18 C26 N1 122.8(6) yes
O7 C27 C28 104.9(6) yes
O7 C27 C29 109.1(6) yes
C28 C27 C29 113.5(6) yes
O7 C27 C35 110.3(6) yes
C28 C27 C35 110.9(5) yes
C29 C27 C35 108.1(5) yes
C27 C28 O6 118.9(7) yes
C27 C28 O5 115.8(8) yes
O6 C28 O5 125.2(8) yes
C27 C29 C30 123.7(7) yes
C27 C29 C34 118.1(7) yes
C30 C29 C34 118.1(7) yes
C29 C30 C31 121.3(9) yes
C29 C30 H301 118.7 no
C31 C30 H301 120.0 no
C30 C31 C32 120.5(11) yes
C30 C31 H311 119.6 no
C32 C31 H311 119.8 no
C31 C32 C33 120.2(10) yes
C31 C32 H321 119.8 no
C33 C32 H321 120.1 no
C32 C33 C34 121.0(9) yes
C32 C33 H331 119.6 no
C34 C33 H331 119.4 no
C33 C34 C29 118.9(9) yes
C33 C34 H341 120.4 no
C29 C34 H341 120.7 no
C27 C35 C36 117.9(7) yes
C27 C35 C40 122.5(7) yes
C36 C35 C40 119.6(7) yes
C35 C36 C37 118.3(10) yes
C35 C36 H361 121.2 no
C37 C36 H361 120.5 no
C36 C37 C38 120.2(10) yes
C36 C37 H371 119.8 no
C38 C37 H371 120.0 no
C37 C38 C39 120.6(9) yes
C37 C38 H381 119.8 no
C39 C38 H381 119.7 no
C38 C39 C40 120.2(10) yes
C38 C39 H391 120.1 no
C40 C39 H391 119.7 no
C39 C40 C35 121.2(9) yes
C39 C40 H401 120.2 no
C35 C40 H401 118.6 no
N3 C41 C42 121.0(7) yes
N3 C41 H411 118.3 no
C42 C41 H411 120.7 no
C41 C42 C43 118.9(6) yes
C41 C42 H421 120.5 no
C43 C42 H421 120.5 no
C42 C43 C44 121.9(7) yes
C42 C43 H431 119.9 no
C44 C43 H431 118.1 no
C43 C44 C45 124.8(7) yes
C43 C44 C52 116.2(6) yes
C45 C44 C52 119.0(6) yes
C44 C45 C46 120.4(6) yes
C44 C45 H451 120.5 no
C46 C45 H451 119.1 no
C45 C46 C47 121.6(7) yes
C45 C46 H461 120.3 no
C47 C46 H461 118.1 no
C46 C47 C48 123.8(7) yes
C46 C47 C51 120.0(7) yes
C48 C47 C51 116.2(7) yes
C47 C48 C49 119.9(7) yes
C47 C48 H481 119.8 no
C49 C48 H481 120.3 no
C48 C49 C50 119.1(7) yes
C48 C49 H491 120.6 no
C50 C49 H491 120.3 no
C49 C50 N4 124.2(7) yes
C49 C50 H501 118.3 no
N4 C50 H501 117.4 no
C47 C51 N4 124.2(6) yes
C47 C51 C52 117.8(6) yes
N4 C51 C52 118.0(6) yes
C51 C52 C44 121.1(6) yes
C51 C52 N3 118.9(6) yes
C44 C52 N3 120.0(6) yes

loop_
_geom_bond_atom_site_label_1
_geom_bond_atom_site_label_2
_geom_bond_distance
_geom_bond_publ_flag
Tl1 O1 2.903(5) yes
Tl1 O4 2.800(5) yes
Tl1 N1 2.717(5) yes
Tl1 N2 2.774(5) yes
O1 C2 1.209(9) yes
O2 C2 1.232(8) yes
O3 C1 1.439(10) yes
O3 H31 0.829 no
O4 H42 0.805 no
O4 H504 0.798 no
O5 C28 1.221(10) yes
O6 C28 1.251(11) yes
O6 H503 0.820 no
O7 C27 1.428(9) yes
O7 H502 0.833 no
N1 C15 1.324(8) yes
N1 C26 1.343(8) yes
N2 C24 1.330(9) yes
N2 C25 1.353(8) yes
N3 C41 1.323(9) yes
N3 C52 1.357(8) yes
N4 C50 1.324(9) yes
N4 C51 1.342(9) yes
C1 C2 1.576(9) yes
C1 C3 1.533(10) yes
C1 C9 1.543(9) yes
C3 C4 1.365(12) yes
C3 C8 1.384(10) yes
C4 C5 1.379(12) yes
C4 H41 0.926 no
C5 C6 1.337(17) yes
C5 H51 0.928 no
C6 C7 1.339(19) yes
C6 H61 0.926 no
C7 C8 1.403(15) yes
C7 H71 0.928 no
C8 H81 0.927 no
C9 C10 1.379(10) yes
C9 C14 1.372(12) yes
C10 C11 1.373(12) yes
C10 H101 0.928 no
C11 C12 1.365(15) yes
C11 H111 0.927 no
C12 C13 1.365(15) yes
C12 H121 0.926 no
C13 C14 1.393(12) yes
C13 H131 0.927 no
C14 H141 0.926 no
C15 C16 1.372(10) yes
C15 H151 0.926 no
C16 C17 1.371(10) yes
C16 H161 0.929 no
C17 C18 1.407(9) yes
C17 H171 0.935 no
C18 C19 1.433(10) yes
C18 C26 1.396(9) yes
C19 C20 1.342(12) yes
C19 H191 0.924 no
C20 C21 1.410(10) yes
C20 H201 0.921 no
C21 C22 1.416(11) yes
C21 C25 1.414(9) yes
C22 C23 1.332(11) yes
C22 H221 0.921 no
C23 C24 1.370(11) yes
C23 H231 0.925 no
C24 H241 0.926 no
C25 C26 1.435(10) yes
C27 C28 1.556(10) yes
C27 C29 1.542(10) yes
C27 C35 1.532(9) yes
C29 C30 1.368(12) yes
C29 C34 1.392(10) yes
C30 C31 1.369(12) yes
C30 H301 0.931 no
C31 C32 1.348(17) yes
C31 H311 0.931 no
C32 C33 1.336(18) yes
C32 H321 0.928 no
C33 C34 1.402(13) yes
C33 H331 0.917 no
C34 H341 0.924 no
C35 C36 1.373(11) yes
C35 C40 1.362(11) yes
C36 C37 1.411(12) yes
C36 H361 0.921 no
C37 C38 1.356(16) yes
C37 H371 0.920 no
C38 C39 1.338(15) yes
C38 H381 0.925 no
C39 C40 1.366(12) yes
C39 H391 0.929 no
C40 H401 0.928 no
C41 C42 1.372(10) yes
C41 H411 0.932 no
C42 C43 1.350(11) yes
C42 H421 0.929 no
C43 C44 1.409(10) yes
C43 H431 0.924 no
C44 C45 1.425(10) yes
C44 C52 1.406(9) yes
C45 C46 1.347(12) yes
C45 H451 0.923 no
C46 C47 1.425(10) yes
C46 H461 0.918 no
C47 C48 1.410(11) yes
C47 C51 1.407(10) yes
C48 C49 1.343(11) yes
C48 H481 0.927 no
C49 C50 1.390(11) yes
C49 H491 0.929 no
C50 H501 0.924 no
C51 C52 1.431(9) yes

loop_
_geom_hbond_atom_site_label_D
_geom_hbond_atom_site_label_H
_geom_hbond_atom_site_label_A
_geom_hbond_site_symmetry_A
_geom_hbond_angle_DHA
_geom_hbond_distance_DH
_geom_hbond_distance_HA
_geom_hbond_distance_DA
_geom_hbond_publ_flag
O3 H31 O2 . 148.2(3) 0.829 1.759 2.502(12) yes
O4 H42 O2 . 166.9(2) 0.805 1.987 2.776(12) yes
C19 H191 O5 3_545 166.1(2) 0.924 2.479 3.384(12) yes
C20 H201 O2 3_645 154.6(2) 0.921 2.512 3.368(12) yes
C40 H401 O6 . 120.5(3) 0.928 2.493 3.071(12) yes
C41 H411 O6 1_655 149.7(2) 0.932 2.570 3.407(12) yes
C45 H451 O2 3_655 170.2(2) 0.923 2.497 3.410(12) yes
O7 H502 O5 . 154.6(3) 0.833 1.710 2.488(12) yes
O6 H503 O4 1_455 128.9(2) 0.820 2.174 2.764(12) yes
O4 H504 N3 . 166.1(2) 0.798 1.949 2.731(12) yes
O4 H504 C41 . 157.00(19) 0.798 2.530 3.280(12) yes
